data_2001724
loop_
_publ_author_name
'Ko\<z\'i\<sek, J.'
'Dvorsk\'y, A.'
'V\'egh, D.'
'Jakubcov\'a, M.'
'Je\<cn\'y, J.'

_publ_section_title
;
 Structure of 4,9-dibromo-1,6-dioxaspiro[4.4]nona-3,8-diene-2,7-dione,
 C~7~H~2~Br~2~O~4~
;
_journal_issue 5
_journal_name_full 'Acta Crystallographica Section C'
_journal_page_first 990
_journal_page_last 992
_journal_paper_doi 10.1107/S0108270192011454
_journal_volume 49
_journal_year 1993
_chemical_formula_sum 'C7 H2 Br2 O4'
_chemical_formula_weight 309.90
_symmetry_cell_setting monoclinic
_symmetry_space_group_name_Hall '-P 2yab'
_symmetry_space_group_name_H-M 'P 1 21/a 1'
_atom_type_scat_source ' SHELX76 for C,H and O, and IntTabIV for Br'
_cell_angle_alpha 90.
_cell_angle_beta 111.28(3)
_cell_angle_gamma 90.
_cell_formula_units_Z 4
_cell_length_a 8.054(3)
_cell_length_b 16.013(10)
_cell_length_c 7.480(3)
_cell_measurement_reflns_used 12
_cell_measurement_temperature 293(2)
_cell_measurement_theta_max 32
_cell_measurement_theta_min 16
_cell_volume 898.9(8)
_diffrn_measurement_device 'Syntex P2~1~'
_diffrn_measurement_method \q-2\q
_diffrn_radiation_type CuK\a
_diffrn_radiation_wavelength 1.54178
_diffrn_reflns_av_R_equivalents 0.143
_diffrn_reflns_limit_h_max 8
_diffrn_reflns_limit_h_min -9
_diffrn_reflns_limit_k_max 18
_diffrn_reflns_limit_k_min 0
_diffrn_reflns_limit_l_max 8
_diffrn_reflns_limit_l_min 0
_diffrn_reflns_number 1699
_diffrn_reflns_theta_max 64
_diffrn_standards_decay_% 2.4
_diffrn_standards_interval_count 97
_diffrn_standards_number 3
_exptl_absorpt_coefficient_mu 11.4
_exptl_absorpt_correction_T_max 0.951
_exptl_absorpt_correction_T_min 0.352
_exptl_absorpt_correction_type empirical
_exptl_crystal_colour Colorless
_exptl_crystal_density_diffrn 2.290
_exptl_crystal_density_meas 2.23(2)
_exptl_crystal_description Plate
_exptl_crystal_size_max 0.60
_exptl_crystal_size_mid 0.20
_exptl_crystal_size_min 0.15
_refine_diff_density_max 0.33
_refine_diff_density_min -0.26
_refine_ls_goodness_of_fit_obs 2.3
_refine_ls_hydrogen_treatment noref
_refine_ls_number_parameters 118
_refine_ls_number_reflns 1287
_refine_ls_R_factor_obs 0.0525
_refine_ls_shift/esd_max 0.010
_refine_ls_structure_factor_coef F
_refine_ls_weighting_scheme unit
_refine_ls_wR_factor_obs 0.0623
_reflns_number_observed 1683
_reflns_number_total 1498
_reflns_observed_criterion F~o~>5\s(F)
_cod_data_source_file mu1003.cif
_cod_data_source_block mu1003_structure_1_of_1
_cod_database_code 2001724

loop_
_atom_site_label
_atom_site_fract_x
_atom_site_fract_y
_atom_site_fract_z
_atom_site_U_iso_or_equiv
Br(1) .31270(10) .13310(10) .0780(2) .050
Br(2) .1380(2) .23030(10) .5094(2) .059
O(1) -.1211(9) .0887(5) .2191(11) .054(3)
C(2) -.2013(16) .1312(7) .0482(17) .056(5)
C(3) -.0634(14) .1559(7) -.0227(17) .055(5)
C(4) .0881(13) .1288(6) .0933(12) .034(3)
C(5) .0646(13) .0845(6) .2600(14) .040(4)
C(6) .1700(13) .1208(6) .4561(13) .039(4)
C(7) .2802(15) .0626(7) .5585(16) .051(5)
C(8) .2545(16) -.0134(7) .4463(16) .052(5)
O(9) .1202(10) .0011(4) .2708(10) .050(3)
O(10) -.3593(10) .1413(7) -.0123(15) .089(5)
O(11) .3304(13) -.0777(5) .4786(13) .076(4)
H(1) -.0620 .1900 -.1465 .090
H(2) .3673 .0805 .7009 .090

loop_
_geom_angle_atom_site_label_1
_geom_angle_atom_site_label_2
_geom_angle_atom_site_label_3
_geom_angle
_geom_angle_publ_flag
C(2) O(1) C(5) 109.0(9) yes
O(1) C(2) O(10) 119.4(11) yes
O(1) C(2) C(3) 108.0(10) yes
C(3) C(2) O(10) 132.5(12) yes
C(2) C(3) C(4) 109.0(10) yes
Br(1) C(4) C(3) 130.7(8) yes
C(3) C(4) C(5) 110.1(10) yes
Br(1) C(4) C(5) 119.2(7) yes
O(1) C(5) C(4) 103.9(8) yes
C(4) C(5) O(9) 111.3(8) yes
C(4) C(5) C(6) 115.2(8) yes
O(1) C(5) O(9) 110.4(9) yes
O(1) C(5) C(6) 111.5(9) yes
C(6) C(5) O(9) 104.7(8) yes
Br(2) C(6) C(5) 120.1(7) yes
C(5) C(6) C(7) 108.2(9) yes
Br(2) C(6) C(7) 131.6(8) yes
C(6) C(7) C(8) 109.4(10) yes
C(7) C(8) O(11) 131.4(11) yes
C(7) C(8) O(9) 107.8(9) yes
O(9) C(8) O(11) 120.7(10) yes
C(5) O(9) C(8) 109.7(8) yes

loop_
_geom_bond_atom_site_label_1
_geom_bond_atom_site_label_2
_geom_bond_distance
_geom_bond_publ_flag
Br(1) C(4) 1.855(10) yes
Br(2) C(6) 1.837(10) yes
O(1) C(2) 1.384(13) yes
O(1) C(5) 1.415(13) yes
C(2) C(3) 1.45(2) yes
C(2) O(10) 1.197(14) yes
C(3) C(4) 1.289(13) yes
C(4) C(5) 1.505(15) yes
C(5) C(6) 1.519(13) yes
C(5) O(9) 1.402(12) yes
C(6) C(7) 1.323(14) yes
C(7) C(8) 1.450(16) yes
C(8) O(9) 1.384(12) yes
C(8) O(11) 1.177(14) yes
